data_2102790
loop_
_publ_author_name
'Sugimoto, Kunihisa'
'E. Dinnebier, Robert'
'Jonathan C. Hanson'

_publ_contact_author_address
;
Max-Planck-Institute for Solid State Research,
Heisenbergstrasse 1, D-70569 Stuttgart, Germany
;
_publ_contact_author_email 'r.dinnebier@fkf.mpg.de '
_publ_contact_author_fax '+49 (0)711 689 1502'
_publ_contact_author_name 'Robert E. Dinnebier'
_publ_contact_author_phone '+49 (0)711 689 1503'
_publ_section_title
;
Crystal structures of dehydration products of Bischofite,
MgCl2 nH2O (n = 1, 2, 4) from in situ synchrotron powder diffraction data
;
_journal_coeditor_code KD5011
_journal_date_accepted 2007-01-17
_journal_date_recd_electronic 2006-11-02
_journal_issue 2
_journal_name_full 'Acta Crystallographica, Section B'
_journal_page_first 235
_journal_page_last 242
_journal_paper_category FA
_journal_paper_doi 10.1107/S0108768107002558
_journal_volume 63
_journal_year 2007
_chemical_formula_structural '(Mg Cl2) (H2 O)2'
_chemical_formula_sum 'Cl2 H4 Mg O2'
_chemical_formula_weight 131.24
_chemical_name_common 'Magnesium chloride hydrate'
_chemical_name_systematic 'Magnesium chloride dihydrate'
_space_group_IT_number 12
_symmetry_cell_setting monoclinic
_symmetry_space_group_name_Hall '-C 2y'
_symmetry_space_group_name_H-M 'C 1 2/m 1'
_cell_angle_alpha 90.0
_cell_angle_beta 98.580(2)
_cell_angle_gamma 90.0
_cell_formula_units_Z 2
_cell_length_a 7.4279(4)
_cell_length_b 8.5736(4)
_cell_length_c 3.65065(16)
_cell_volume 229.89(2)
_database_code_amcsd 0009950
_diffrn_ambient_temperature 396.0
_diffrn_measurement_device_type 'NSLS X7B diffractometer system'
_diffrn_radiation_type synchrotron
_diffrn_radiation_wavelength 0.92187
_exptl_crystal_density_diffrn 1.896
_refine_ls_hydrogen_treatment refall
_refine_ls_number_parameters 10
_cod_data_source_file kd5011.cif
_cod_depositor_comments
;
The following automatic conversions were performed:
'_geom_bond_publ_flag' value 'N' changed to 'n' according to
'/home/saulius/struct/CIF-dictionaries/cif_core.dic' dictionary named
'cif_core.dic' version 2.4.1 from 2010-06-29 (21
time).

'_geom_angle_publ_flag' value 'N' changed to 'n' according to
'/home/saulius/struct/CIF-dictionaries/cif_core.dic' dictionary named
'cif_core.dic' version 2.4.1 from 2010-06-29 (20 times).

Automatic conversion script
Id: cif_fix_enum 1527 2010-12-29 10:47:43Z saulius 
;
_cod_original_sg_symbol_H-M 'C 2/m'
_cod_original_formula_sum 'Cl2 H4 Mg1 O2 '
_cod_database_code 2102790
_amcsd_formula_title MgCl2*2H2O

loop_
_symmetry_equiv_pos_site_id
_space_group_symop_operation_xyz
1 +x,+y,+z
2 -x,+y,-z
-1 -x,-y,-z
-2 +x,-y,+z
101 +x+1/2,+y+1/2,+z
102 -x+1/2,+y+1/2,-z
-101 -x+1/2,-y+1/2,-z
-102 +x+1/2,-y+1/2,+z

loop_
_atom_site_type_symbol
_atom_site_label
_atom_site_fract_x
_atom_site_fract_y
_atom_site_fract_z
_atom_site_U_iso_or_equiv
_atom_site_thermal_displace_type
_atom_site_occupancy
Mg MG1 0.0 0.0 0.0 0.0329(13) Uiso 1.0
Cl CL1 0.23723(18) 0.0 0.5588(4) 0.0393(9) Uiso 1.0
O O1 0.0 0.2342(4) 0.0 0.0310(11) Uiso 1.0
H H1 0.10575(5) 0.3038(4) 0.023(6) 0.0312(14) Uiso 1.0

loop_
_geom_angle_atom_site_label_1
_geom_angle_atom_site_label_2
_geom_angle_atom_site_label_3
_geom_angle_site_symmetry_1
_geom_angle_site_symmetry_3
_geom_angle
_geom_angle_publ_flag
CL1 MG1 CL1 1_554 1_555 92.64(4) n
CL1 MG1 CL1 1_554 2_555 87.36(4) n
CL1 MG1 CL1 1_554 2_556 180.0 n
CL1 MG1 O1 1_554 1_555 90.0 n
CL1 MG1 O1 1_554 -1_555 90.0 n
CL1 MG1 CL1 1_555 2_555 179.9802 n
CL1 MG1 CL1 1_555 2_556 87.36(4) n
CL1 MG1 O1 1_555 1_555 90.0 n
CL1 MG1 O1 1_555 -1_555 90.0 n
CL1 MG1 CL1 2_555 2_556 92.64(4) n
CL1 MG1 O1 2_555 1_555 90.0 n
CL1 MG1 O1 2_555 -1_555 90.0 n
CL1 MG1 O1 2_556 1_555 90.0 n
CL1 MG1 O1 2_556 -1_555 90.0 n
O1 MG1 O1 1_555 -1_555 180.0 n
MG1 CL1 MG1 1_555 1_556 92.64(4) n
MG1 O1 H1 1_555 1_555 127.50(12) n
MG1 O1 H1 1_555 2_555 127.50(12) n
H1 O1 H1 1_555 2_555 105.0(2) n
O1 H1 H1 1_555 2_555 37.50(12) n

loop_
_geom_bond_atom_site_label_1
_geom_bond_atom_site_label_2
_geom_bond_site_symmetry_2
_geom_bond_distance
_geom_bond_publ_flag
MG1 CL1 1_554 2.5586(16) n
MG1 CL1 1_555 2.4887(14) n
MG1 CL1 2_555 2.4887(14) n
MG1 CL1 2_556 2.5586(16) n
MG1 O1 1_555 2.008(3) n
MG1 O1 -1_555 2.008(3) n
MG1 H1 1_555 2.718(3) n
MG1 H1 2_555 2.718(3) n
MG1 H1 -1_555 2.718(3) n
MG1 H1 -2_555 2.718(3) n
CL1 MG1 1_555 2.4887(14) n
CL1 MG1 1_556 2.5586(16) n
CL1 H1 102_546 2.448(12) n
CL1 H1 -101_446 2.448(12) n
O1 MG1 1_555 2.008(3) n
O1 H1 1_555 0.980(4) n
O1 H1 2_555 0.980(4) n
H1 MG1 1_555 2.718(3) n
H1 CL1 102_556 2.448(12) n
H1 O1 1_555 0.980(4) n
H1 H1 2_555 1.555(3) n

loop_
_cod_related_entry_id
_cod_related_entry_database
_cod_related_entry_code
1 AMCSD 0009950
